data_7044010
loop_
_publ_author_name
'Zhanaidarova, Almagul'
'Steger, Han'
'Reineke, Mark H.'
'Kubiak, Clifford P.'

_publ_section_title
;
 Chelated [Zn(cyclam)]2+ Lewis Acid Improves the Reactivity of the
 Electrochemical Reduction of CO2 by Mn Catalysts with Bulky Bipyridine
 Ligands
;
_journal_name_full 'Dalton Trans.'
_journal_paper_doi 10.1039/C7DT02620J
_journal_year 2017
_chemical_compound_source n/a
_chemical_formula_moiety 'C14 H30 N6 Zn, 2(B F4)'
_chemical_formula_sum 'C14 H30 B2 F8 N6 Zn'
_chemical_formula_weight 521.43
_chemical_melting_point 200
_chemical_name_common 'Zinc cyclam tetrafluoroborate'
_chemical_name_systematic '[Zn(cyclam)(2MeCN)](BF4)2'
_space_group_crystal_system monoclinic
_space_group_IT_number 14
_space_group_name_Hall '-P 2yn'
_space_group_name_H-M_alt 'P 1 21/n 1'
_symmetry_space_group_name_Hall '-P 2yn'
_symmetry_space_group_name_H-M 'P 1 21/n 1'
_atom_sites_solution_hydrogens geom
_audit_creation_date 2017-07-17
_audit_creation_method
;
Olex2 1.2-beta
(compiled 2017.07.14 svn.r3447 for OlexSys, GUI svn.r5367)
;
_audit_update_record
;
2017-07-17 deposited with the CCDC.
2017-08-23 downloaded from the CCDC.
;
_cell_angle_alpha 90
_cell_angle_beta 114.5920(10)
_cell_angle_gamma 90
_cell_formula_units_Z 4
_cell_length_a 17.4835(5)
_cell_length_b 7.9463(2)
_cell_length_c 18.0503(5)
_cell_measurement_reflns_used 9928
_cell_measurement_temperature 100.0
_cell_measurement_theta_max 68.188
_cell_measurement_theta_min 5.566
_cell_volume 2280.25(11)
_computing_cell_refinement 'SAINT v8.37A (Bruker, 2015)'
_computing_data_collection 'APEX3 v2017.3-0 (Bruker, 2017)'
_computing_data_reduction 'SAINT v8.37A (Bruker, 2015)'
_computing_molecular_graphics 'Olex2 (Dolomanov et al., 2009)'
_computing_publication_material 'Olex2 (Dolomanov et al., 2009)'
_computing_structure_refinement 'ShelXL (Sheldrick, 2015)'
_computing_structure_solution 'ShelXT (Sheldrick, 2015)'
_diffrn_ambient_temperature 100.0
_diffrn_detector 'Bruker Platinum135 CCD'
_diffrn_detector_area_resol_mean 7.9
_diffrn_detector_type 'CCD Area Detector'
_diffrn_measured_fraction_theta_full 1.000
_diffrn_measured_fraction_theta_max 1.000
_diffrn_measurement_device 'Fixed Chi Three-Circle Diffractometer'
_diffrn_measurement_device_type 'Bruker D8 Platinum135'
_diffrn_measurement_method '\f and \w scans'
_diffrn_radiation_monochromator 'Double Bounce Multilayer Mirrors'
_diffrn_radiation_probe x-ray
_diffrn_radiation_type CuK\a
_diffrn_radiation_wavelength 1.54178
_diffrn_radiation_xray_symbol K-L~3~
_diffrn_reflns_av_R_equivalents 0.0470
_diffrn_reflns_av_unetI/netI 0.0221
_diffrn_reflns_Laue_measured_fraction_full 1.000
_diffrn_reflns_Laue_measured_fraction_max 1.000
_diffrn_reflns_limit_h_max 21
_diffrn_reflns_limit_h_min -21
_diffrn_reflns_limit_k_max 9
_diffrn_reflns_limit_k_min -9
_diffrn_reflns_limit_l_max 21
_diffrn_reflns_limit_l_min -21
_diffrn_reflns_number 36573
_diffrn_reflns_point_group_measured_fraction_full 1.000
_diffrn_reflns_point_group_measured_fraction_max 1.000
_diffrn_reflns_theta_full 67.500
_diffrn_reflns_theta_max 68.268
_diffrn_reflns_theta_min 2.957
_diffrn_source 'Micro Focus Rotating Anode'
_diffrn_source_type 'Rigaku MicroMax-007HF'
_diffrn_standards_number 0
_exptl_absorpt_coefficient_mu 2.223
_exptl_absorpt_correction_T_max 0.5210
_exptl_absorpt_correction_T_min 0.4233
_exptl_absorpt_correction_type multi-scan
_exptl_absorpt_process_details
'SADABS-2016/2 (Bruker,2016/2) was used for absorption correction. wR2(int) was 0.0711 before and 0.0592 after correction. The Ratio of minimum to maximum transmission is 0.8125. The \l/2 correction factor is Not present.'
_exptl_crystal_colour Colorless
_exptl_crystal_colour_primary Colorless
_exptl_crystal_density_diffrn 1.519
_exptl_crystal_description Block
_exptl_crystal_F_000 1072
_exptl_crystal_recrystallization_method 'Re-crystallisation from solvent: MeCN, Et2O'
_exptl_crystal_size_max 0.15
_exptl_crystal_size_mid 0.15
_exptl_crystal_size_min 0.05
_refine_diff_density_max 0.478
_refine_diff_density_min -0.426
_refine_diff_density_rms 0.053
_refine_ls_extinction_method none
_refine_ls_goodness_of_fit_ref 1.028
_refine_ls_hydrogen_treatment constr
_refine_ls_matrix_type full
_refine_ls_number_parameters 310
_refine_ls_number_reflns 4171
_refine_ls_number_restraints 72
_refine_ls_restrained_S_all 1.070
_refine_ls_R_factor_all 0.0325
_refine_ls_R_factor_gt 0.0297
_refine_ls_shift/su_max 0.002
_refine_ls_shift/su_mean 0.000
_refine_ls_structure_factor_coef Fsqd
_refine_ls_weighting_details 'w=1/[\s^2^(Fo^2^)+(0.0358P)^2^+2.0229P] where P=(Fo^2^+2Fc^2^)/3'
_refine_ls_weighting_scheme calc
_refine_ls_wR_factor_gt 0.0760
_refine_ls_wR_factor_ref 0.0781
_reflns_Friedel_coverage 0.000
_reflns_number_gt 3847
_reflns_number_total 4171
_reflns_threshold_expression 'I > 2\s(I)'
_cod_data_source_file c7dt02620j2.cif
_cod_data_source_block p21n
_cod_depositor_comments
;
The following automatic conversions were performed:

'_diffrn_radiation_probe' value 'X-ray' changed to 'x-ray' according
to
/home/data/users/saulius/crontab/automatic-downloads/rss-feeds/RSC/lib/dictionaries/cif_core.dic
dictionary named 'cif_core.dic' version 2.4.2 from 2011-04-26.

Automatic conversion script
Id: cif_fix_values 4973 2017-02-22 13:04:09Z antanas 
;
_cod_database_code 7044010
_shelx_shelxl_version_number 2017/1
_shelx_space_group_comment
;
The symmetry employed for this shelxl refinement is uniquely defined
by the following loop, which should always be used as a source of
symmetry information in preference to the above space-group names.
They are only intended as comments.
;
_shelx_estimated_absorpt_t_max 0.897
_shelx_estimated_absorpt_t_min 0.732
_olex2_refinement_description
;
1. Fixed Uiso
 At 1.2 times of:
  All C(H,H) groups, All N(H) groups
 At 1.5 times of:
  All C(H,H,H) groups
2. Restrained distances
 F00O-B00U \\sim F00P-B00U \\sim F00S-B00U \\sim F00T-B00U \\sim F00V-B00U
\\sim F00W-B00U
 with sigma of 0.003
3. Rigid body (RIGU) restrains
 B00U, F005, F00O, F00S, F00V, F00T, F00P, F00W
 with sigma for 1-2 distances of 0.002 and sigma for 1-3 distances of 0.004
4. Others
 Sof(F00T)=Sof(F00P)=Sof(F00W)=1-FVAR(1)
 Sof(F00O)=Sof(F00S)=Sof(F00V)=FVAR(1)
5.a Ternary CH refined with riding coordinates:
 N006(H006), N008(H008), N009(H009), N00A(H00A)
5.b Secondary CH2 refined with riding coordinates:
 C00F(H00B,H00C), C00G(H00D,H00E), C00H(H00F,H00G), C00I(H00H,H00I), C00J(H00J,
 H00K), C00K(H00L,H00M), C00L(H00N,H00O), C00M(H00P,H00Q), C00N(H00R,H00S),
 C00P(H00T,H00U)
5.c Idealised Me refined as rotating group:
 C00Q(H00V,H00W,H00X), C00R(H00Y,H,HA)
;
_olex2_submission_special_instructions 'No special instructions were received'

loop_
_space_group_symop_operation_xyz
'x, y, z'
'-x+1/2, y+1/2, -z+1/2'
'-x, -y, -z'
'x-1/2, -y-1/2, z-1/2'

loop_
_atom_site_label
_atom_site_type_symbol
_atom_site_fract_x
_atom_site_fract_y
_atom_site_fract_z
_atom_site_U_iso_or_equiv
_atom_site_adp_type
_atom_site_occupancy
_atom_site_site_symmetry_order
_atom_site_calc_flag
_atom_site_refinement_flags_posn
_atom_site_refinement_flags_adp
_atom_site_refinement_flags_occupancy
_atom_site_disorder_assembly
_atom_site_disorder_group
Zn01 Zn 0.49612(2) 0.48877(3) 0.73563(2) 0.01558(9) Uani 1 1 d . . . . .
F002 F 0.25359(7) 0.61769(16) 0.38091(8) 0.0389(3) Uani 1 1 d . . . . .
F003 F 0.30978(9) 0.78440(18) 0.49383(7) 0.0437(3) Uani 1 1 d . . . . .
F004 F 0.39112(8) 0.59814(18) 0.46485(8) 0.0504(4) Uani 1 1 d . . . . .
F005 F 0.70478(9) 0.40306(19) 1.11233(9) 0.0538(4) Uani 1 1 d . U . . .
N006 N 0.59941(9) 0.48026(17) 0.70501(9) 0.0162(3) Uani 1 1 d . . . . .
H006 H 0.581291 0.420322 0.651684 0.019 Uiso 1 1 calc R . . . .
F007 F 0.34127(11) 0.83003(18) 0.38623(8) 0.0558(4) Uani 1 1 d . . . . .
N008 N 0.39397(9) 0.49754(18) 0.76780(10) 0.0200(3) Uani 1 1 d . . . . .
H008 H 0.413556 0.557203 0.821316 0.024 Uiso 1 1 calc R . . . .
N009 N 0.43859(9) 0.69534(18) 0.66093(9) 0.0197(3) Uani 1 1 d . . . . .
H009 H 0.407652 0.653182 0.603938 0.024 Uiso 1 1 calc R . . . .
N00A N 0.55283(9) 0.28193(18) 0.81077(9) 0.0195(3) Uani 1 1 d . . . . .
H00A H 0.582786 0.324437 0.867821 0.023 Uiso 1 1 calc R . . . .
N00B N 0.56924(9) 0.66009(19) 0.84488(9) 0.0220(3) Uani 1 1 d . . . . .
N00C N 0.42142(9) 0.31239(19) 0.62600(9) 0.0228(3) Uani 1 1 d . . . . .
C00D C 0.37340(11) 0.2639(2) 0.56509(11) 0.0204(4) Uani 1 1 d . . . . .
C00E C 0.59662(11) 0.7152(2) 0.90893(11) 0.0213(4) Uani 1 1 d . . . . .
C00F C 0.63245(11) 0.6473(2) 0.69635(11) 0.0214(4) Uani 1 1 d . . . . .
H00B H 0.679173 0.631718 0.679579 0.026 Uiso 1 1 calc R . . . .
H00C H 0.655291 0.704867 0.749842 0.026 Uiso 1 1 calc R . . . .
C00G C 0.66213(11) 0.3737(2) 0.76820(11) 0.0227(4) Uani 1 1 d . . . . .
H00D H 0.690424 0.438815 0.819160 0.027 Uiso 1 1 calc R . . . .
H00E H 0.705339 0.335700 0.749838 0.027 Uiso 1 1 calc R . . . .
C00H C 0.61737(12) 0.2220(2) 0.78352(12) 0.0240(4) Uani 1 1 d . . . . .
H00F H 0.590297 0.155303 0.732889 0.029 Uiso 1 1 calc R . . . .
H00G H 0.658514 0.149046 0.825872 0.029 Uiso 1 1 calc R . . . .
C00I C 0.56515(12) 0.7580(2) 0.63398(11) 0.0250(4) Uani 1 1 d . . . . .
H00H H 0.536489 0.692130 0.583299 0.030 Uiso 1 1 calc R . . . .
H00I H 0.593208 0.854477 0.620949 0.030 Uiso 1 1 calc R . . . .
C00J C 0.35990(12) 0.3324(2) 0.77786(12) 0.0256(4) Uani 1 1 d . . . . .
H00J H 0.334718 0.274673 0.724455 0.031 Uiso 1 1 calc R . . . .
H00K H 0.314834 0.350751 0.796675 0.031 Uiso 1 1 calc R . . . .
C00K C 0.49259(13) 0.1510(2) 0.81076(12) 0.0254(4) Uani 1 1 d . . . . .
H00L H 0.523843 0.058057 0.847366 0.030 Uiso 1 1 calc R . . . .
H00M H 0.463344 0.104516 0.755089 0.030 Uiso 1 1 calc R . . . .
C00L C 0.37564(12) 0.7571(2) 0.68972(13) 0.0266(4) Uani 1 1 d . . . . .
H00N H 0.334248 0.830370 0.647789 0.032 Uiso 1 1 calc R . . . .
H00O H 0.403935 0.823895 0.740134 0.032 Uiso 1 1 calc R . . . .
C00M C 0.49848(12) 0.8262(2) 0.66025(12) 0.0251(4) Uani 1 1 d . . . . .
H00P H 0.526755 0.875167 0.715510 0.030 Uiso 1 1 calc R . . . .
H00Q H 0.466901 0.917481 0.622605 0.030 Uiso 1 1 calc R . . . .
C00N C 0.33084(11) 0.6067(2) 0.70642(13) 0.0271(4) Uani 1 1 d . . . . .
H00R H 0.289452 0.646193 0.726850 0.033 Uiso 1 1 calc R . . . .
H00S H 0.300361 0.542786 0.655469 0.033 Uiso 1 1 calc R . . . .
F00O F 0.58117(18) 0.2655(4) 1.09261(18) 0.0485(9) Uani 0.579(5) 1 d D U P A 1
C00P C 0.42755(13) 0.2204(2) 0.83871(12) 0.0274(4) Uani 1 1 d . . . . .
H00T H 0.399656 0.124322 0.852279 0.033 Uiso 1 1 calc R . . . .
H00U H 0.457462 0.285498 0.889405 0.033 Uiso 1 1 calc R . . . .
C00Q C 0.31129(12) 0.2029(3) 0.48751(12) 0.0309(4) Uani 1 1 d . . . . .
H00V H 0.299971 0.290224 0.445948 0.046 Uiso 1 1 calc GR . . . .
H00W H 0.259153 0.175269 0.492796 0.046 Uiso 1 1 calc GR . . . .
H00X H 0.332839 0.101914 0.471450 0.046 Uiso 1 1 calc GR . . . .
C00R C 0.63008(14) 0.7873(3) 0.99028(12) 0.0360(5) Uani 1 1 d . . . . .
H00Y H 0.585169 0.846859 0.998548 0.054 Uiso 1 1 calc GR . . . .
H H 0.675321 0.866402 0.996388 0.054 Uiso 1 1 calc GR . . . .
HA H 0.652303 0.697248 1.030748 0.054 Uiso 1 1 calc GR . . . .
F00S F 0.61566(17) 0.3577(5) 0.98901(13) 0.0544(10) Uani 0.579(5) 1 d D U P A 1
B00T B 0.32384(14) 0.7078(3) 0.43128(13) 0.0243(4) Uani 1 1 d . . . . .
B00U B 0.64308(12) 0.2924(2) 1.06678(10) 0.0276(4) Uani 1 1 d D U . . .
F00V F 0.68715(16) 0.1455(3) 1.0699(2) 0.0564(10) Uani 0.579(5) 1 d D U P A 1
F00T F 0.6282(2) 0.2339(6) 0.99018(16) 0.0436(11) Uani 0.421(5) 1 d D U P A 2
F00P F 0.5690(2) 0.3713(9) 1.0591(3) 0.081(2) Uani 0.421(5) 1 d D U P A 2
F00W F 0.6486(4) 0.1542(5) 1.1152(3) 0.103(3) Uani 0.421(5) 1 d D U P A 2

loop_
_atom_site_aniso_label
_atom_site_aniso_U_11
_atom_site_aniso_U_22
_atom_site_aniso_U_33
_atom_site_aniso_U_23
_atom_site_aniso_U_13
_atom_site_aniso_U_12
Zn01 0.01400(13) 0.01281(13) 0.02224(14) 0.00063(8) 0.00983(10) 0.00087(8)
F002 0.0308(6) 0.0429(7) 0.0384(7) -0.0101(6) 0.0098(5) -0.0042(5)
F003 0.0541(8) 0.0512(8) 0.0323(6) -0.0120(6) 0.0245(6) 0.0051(6)
F004 0.0391(7) 0.0505(8) 0.0429(8) -0.0115(6) -0.0013(6) 0.0192(6)
F005 0.0484(8) 0.0488(8) 0.0575(9) -0.0051(7) 0.0153(7) -0.0144(7)
N006 0.0144(7) 0.0176(7) 0.0179(7) -0.0027(6) 0.0081(6) -0.0008(5)
F007 0.0931(12) 0.0423(8) 0.0417(8) -0.0025(6) 0.0378(8) -0.0217(8)
N008 0.0175(7) 0.0177(8) 0.0284(8) -0.0051(6) 0.0132(6) -0.0039(6)
N009 0.0202(7) 0.0154(7) 0.0235(7) 0.0008(6) 0.0092(6) 0.0028(6)
N00A 0.0239(8) 0.0164(7) 0.0192(7) 0.0004(6) 0.0102(6) 0.0024(6)
N00B 0.0220(8) 0.0228(8) 0.0230(8) -0.0066(6) 0.0110(7) -0.0060(6)
N00C 0.0230(8) 0.0218(8) 0.0221(8) -0.0047(6) 0.0079(7) -0.0040(6)
C00D 0.0225(9) 0.0181(8) 0.0248(9) -0.0011(7) 0.0139(8) -0.0015(7)
C00E 0.0200(8) 0.0206(9) 0.0270(10) -0.0016(8) 0.0136(8) -0.0036(7)
C00F 0.0199(8) 0.0230(9) 0.0258(9) -0.0066(7) 0.0140(7) -0.0085(7)
C00G 0.0153(8) 0.0283(10) 0.0236(9) -0.0012(8) 0.0073(7) 0.0048(7)
C00H 0.0247(9) 0.0219(9) 0.0255(9) 0.0035(7) 0.0105(8) 0.0097(7)
C00I 0.0332(10) 0.0198(9) 0.0283(10) -0.0004(8) 0.0191(8) -0.0065(8)
C00J 0.0264(9) 0.0220(9) 0.0370(11) -0.0090(8) 0.0218(9) -0.0106(8)
C00K 0.0362(10) 0.0144(8) 0.0287(10) 0.0035(7) 0.0168(9) 0.0001(8)
C00L 0.0237(9) 0.0207(9) 0.0373(11) 0.0022(8) 0.0148(8) 0.0085(7)
C00M 0.0325(10) 0.0136(8) 0.0330(10) 0.0037(7) 0.0175(9) 0.0012(7)
C00N 0.0165(9) 0.0275(10) 0.0388(11) -0.0029(8) 0.0129(8) 0.0035(7)
F00O 0.0477(16) 0.067(2) 0.0468(17) -0.0148(15) 0.0352(14) -0.0158(15)
C00P 0.0397(11) 0.0203(9) 0.0315(10) -0.0021(8) 0.0240(9) -0.0100(8)
C00Q 0.0287(10) 0.0408(12) 0.0226(9) -0.0095(9) 0.0099(8) -0.0094(9)
C00R 0.0398(12) 0.0463(13) 0.0235(10) -0.0118(9) 0.0149(9) -0.0084(10)
F00S 0.0528(16) 0.081(3) 0.0202(11) 0.0086(13) 0.0063(10) 0.0054(15)
B00T 0.0292(11) 0.0247(11) 0.0194(10) -0.0006(8) 0.0106(9) 0.0038(9)
B00U 0.0324(11) 0.0302(11) 0.0206(10) -0.0028(8) 0.0115(9) 0.0032(9)
F00V 0.0523(16) 0.0278(12) 0.089(2) -0.0041(13) 0.0287(15) 0.0124(11)
F00T 0.050(2) 0.057(3) 0.0285(15) -0.0157(16) 0.0212(14) -0.0075(18)
F00P 0.036(2) 0.129(5) 0.076(4) -0.054(3) 0.022(2) 0.006(2)
F00W 0.152(6) 0.070(3) 0.058(3) 0.027(2) 0.016(3) -0.044(4)

loop_
_atom_type_symbol
_atom_type_description
_atom_type_scat_dispersion_real
_atom_type_scat_dispersion_imag
_atom_type_scat_source
C C 0.0181 0.0091 'International Tables Vol C Tables 4.2.6.8 and 6.1.1.4'
H H 0.0000 0.0000 'International Tables Vol C Tables 4.2.6.8 and 6.1.1.4'
B B 0.0090 0.0039 'International Tables Vol C Tables 4.2.6.8 and 6.1.1.4'
F F 0.0727 0.0534 'International Tables Vol C Tables 4.2.6.8 and 6.1.1.4'
N N 0.0311 0.0180 'International Tables Vol C Tables 4.2.6.8 and 6.1.1.4'
Zn Zn -1.5491 0.6778 'International Tables Vol C Tables 4.2.6.8 and 6.1.1.4'

loop_
_geom_angle_atom_site_label_1
_geom_angle_atom_site_label_2
_geom_angle_atom_site_label_3
_geom_angle
N006 Zn01 N00A 85.30(6)
N006 Zn01 N00B 90.73(5)
N006 Zn01 N00C 89.80(5)
N008 Zn01 N006 179.27(6)
N008 Zn01 N009 85.19(6)
N008 Zn01 N00A 94.30(6)
N008 Zn01 N00B 88.65(6)
N008 Zn01 N00C 90.81(6)
N009 Zn01 N006 95.22(6)
N009 Zn01 N00A 179.48(5)
N009 Zn01 N00B 91.99(6)
N009 Zn01 N00C 88.59(6)
N00A Zn01 N00B 87.99(6)
N00A Zn01 N00C 91.42(6)
N00B Zn01 N00C 179.17(5)
Zn01 N006 H006 107.8
C00F N006 Zn01 114.52(10)
C00F N006 H006 107.8
C00G N006 Zn01 105.00(10)
C00G N006 H006 107.8
C00G N006 C00F 113.50(14)
Zn01 N008 H008 107.1
C00J N008 Zn01 115.87(11)
C00J N008 H008 107.1
C00N N008 Zn01 105.58(11)
C00N N008 H008 107.1
C00N N008 C00J 113.51(14)
Zn01 N009 H009 108.0
C00L N009 Zn01 105.13(11)
C00L N009 H009 108.0
C00M N009 Zn01 113.83(11)
C00M N009 H009 108.0
C00M N009 C00L 113.67(14)
Zn01 N00A H00A 107.8
C00H N00A Zn01 104.89(10)
C00H N00A H00A 107.8
C00K N00A Zn01 113.93(11)
C00K N00A H00A 107.8
C00K N00A C00H 114.41(14)
C00E N00B Zn01 161.42(14)
C00D N00C Zn01 162.09(15)
N00C C00D C00Q 179.3(2)
N00B C00E C00R 178.9(2)
N006 C00F H00B 109.1
N006 C00F H00C 109.1
N006 C00F C00I 112.33(14)
H00B C00F H00C 107.9
C00I C00F H00B 109.1
C00I C00F H00C 109.1
N006 C00G H00D 109.9
N006 C00G H00E 109.9
N006 C00G C00H 108.76(14)
H00D C00G H00E 108.3
C00H C00G H00D 109.9
C00H C00G H00E 109.9
N00A C00H C00G 108.96(14)
N00A C00H H00F 109.9
N00A C00H H00G 109.9
C00G C00H H00F 109.9
C00G C00H H00G 109.9
H00F C00H H00G 108.3
C00F C00I H00H 108.4
C00F C00I H00I 108.4
C00F C00I C00M 115.43(15)
H00H C00I H00I 107.5
C00M C00I H00H 108.4
C00M C00I H00I 108.4
N008 C00J H00J 109.2
N008 C00J H00K 109.2
N008 C00J C00P 112.00(15)
H00J C00J H00K 107.9
C00P C00J H00J 109.2
C00P C00J H00K 109.2
N00A C00K H00L 109.2
N00A C00K H00M 109.2
N00A C00K C00P 111.96(15)
H00L C00K H00M 107.9
C00P C00K H00L 109.2
C00P C00K H00M 109.2
N009 C00L H00N 109.9
N009 C00L H00O 109.9
N009 C00L C00N 109.10(15)
H00N C00L H00O 108.3
C00N C00L H00N 109.9
C00N C00L H00O 109.9
N009 C00M C00I 112.75(15)
N009 C00M H00P 109.0
N009 C00M H00Q 109.0
C00I C00M H00P 109.0
C00I C00M H00Q 109.0
H00P C00M H00Q 107.8
N008 C00N C00L 108.87(14)
N008 C00N H00R 109.9
N008 C00N H00S 109.9
C00L C00N H00R 109.9
C00L C00N H00S 109.9
H00R C00N H00S 108.3
C00J C00P C00K 115.78(15)
C00J C00P H00T 108.3
C00J C00P H00U 108.3
C00K C00P H00T 108.3
C00K C00P H00U 108.3
H00T C00P H00U 107.4
C00D C00Q H00V 109.5
C00D C00Q H00W 109.5
C00D C00Q H00X 109.5
H00V C00Q H00W 109.5
H00V C00Q H00X 109.5
H00W C00Q H00X 109.5
C00E C00R H00Y 109.5
C00E C00R H 109.5
C00E C00R HA 109.5
H00Y C00R H 109.5
H00Y C00R HA 109.5
H C00R HA 109.5
F002 B00T F003 110.55(17)
F004 B00T F002 108.75(17)
F004 B00T F003 108.96(16)
F007 B00T F002 109.27(16)
F007 B00T F003 109.12(17)
F007 B00T F004 110.19(18)
F005 B00U F00S 102.9(2)
F005 B00U F00V 103.32(18)
F005 B00U F00T 126.3(2)
F005 B00U F00P 103.8(3)
F005 B00U F00W 107.5(2)
F00O B00U F005 115.81(18)
F00O B00U F00S 114.7(2)
F00O B00U F00V 111.1(2)
F00S B00U F00V 108.0(2)
F00T B00U F00P 105.8(3)
F00T B00U F00W 107.5(3)
F00W B00U F00P 103.7(4)

loop_
_geom_bond_atom_site_label_1
_geom_bond_atom_site_label_2
_geom_bond_distance
Zn01 N006 2.0981(14)
Zn01 N008 2.0963(14)
Zn01 N009 2.0965(14)
Zn01 N00A 2.0987(14)
Zn01 N00B 2.2973(15)
Zn01 N00C 2.3314(15)
F002 B00T 1.385(3)
F003 B00T 1.391(2)
F004 B00T 1.385(2)
F005 B00U 1.369(3)
N006 H006 1.0000
N006 C00F 1.482(2)
N006 C00G 1.476(2)
F007 B00T 1.380(3)
N008 H008 1.0000
N008 C00J 1.483(2)
N008 C00N 1.477(2)
N009 H009 1.0000
N009 C00L 1.483(2)
N009 C00M 1.479(2)
N00A H00A 1.0000
N00A C00H 1.484(2)
N00A C00K 1.480(2)
N00B C00E 1.139(2)
N00C C00D 1.137(2)
C00D C00Q 1.452(3)
C00E C00R 1.453(3)
C00F H00B 0.9900
C00F H00C 0.9900
C00F C00I 1.524(3)
C00G H00D 0.9900
C00G H00E 0.9900
C00G C00H 1.524(3)
C00H H00F 0.9900
C00H H00G 0.9900
C00I H00H 0.9900
C00I H00I 0.9900
C00I C00M 1.529(3)
C00J H00J 0.9900
C00J H00K 0.9900
C00J C00P 1.522(3)
C00K H00L 0.9900
C00K H00M 0.9900
C00K C00P 1.526(3)
C00L H00N 0.9900
C00L H00O 0.9900
C00L C00N 1.526(3)
C00M H00P 0.9900
C00M H00Q 0.9900
C00N H00R 0.9900
C00N H00S 0.9900
F00O B00U 1.362(2)
C00P H00T 0.9900
C00P H00U 0.9900
C00Q H00V 0.9800
C00Q H00W 0.9800
C00Q H00X 0.9800
C00R H00Y 0.9800
C00R H 0.9800
C00R HA 0.9800
F00S B00U 1.382(2)
B00U F00V 1.387(2)
B00U F00T 1.377(2)
B00U F00P 1.393(2)
B00U F00W 1.382(2)
